data_4034116
loop_
_publ_author_name
'Kaleta, Ji\<r\'i'
'Bastien, Guillaume'
'Wen, Jin'
'Dra\<c\'insk\'y, Martin'
'Tortorici, Edward'
'C\'isa\<rov\'a, Ivana'
'Beale, Paul D.'
'Rogers, Charles T.'
'Michl, Josef'

_publ_section_title
;
 Bulk Inclusions of Double Pyridazine Molecular Rotors in Hexagonal Tris(
 o-phenylene)cyclotriphosphazene.
;
_journal_issue 13
_journal_name_full 'The Journal of organic chemistry'
_journal_page_first 8449
_journal_page_last 8467
_journal_paper_doi 10.1021/acs.joc.9b00553
_journal_volume 84
_journal_year 2019
_chemical_compound_source 'Synthesized by Dr. Jiri Kaleta'
_chemical_formula_moiety 'C8 H11 I N2'
_chemical_formula_sum 'C8 H11 I N2'
_chemical_formula_weight 262.09
_space_group_crystal_system orthorhombic
_space_group_IT_number 19
_space_group_name_Hall 'P 2ac 2ab'
_space_group_name_H-M_alt 'P 21 21 21'
_atom_sites_solution_hydrogens geom
_atom_sites_solution_primary direct
_audit_creation_method SHELXL-2014/7
_cell_angle_alpha 90
_cell_angle_beta 90
_cell_angle_gamma 90
_cell_formula_units_Z 4
_cell_length_a 8.6776(3)
_cell_length_b 10.6049(3)
_cell_length_c 10.8506(4)
_cell_measurement_reflns_used 4229
_cell_measurement_temperature 150(2)
_cell_measurement_theta_max 25.8828
_cell_measurement_theta_min 2.6856
_cell_volume 998.53(6)
_computing_cell_refinement 'SAINT V8.34A (Bruker AXS Inc., 2013)'
_computing_data_collection 'Bruker Instrument Service v2015.5.1.2'
_computing_data_reduction 'SAINT V8.34A (Bruker AXS Inc., 2013)'
_computing_structure_refinement 'SHELXL-2014/7 (Sheldrick, 2014)'
_computing_structure_solution 'SHELXS-97 (Sheldrick, 1990)'
_diffrn_ambient_temperature 150(2)
_diffrn_measured_fraction_theta_full 1.000
_diffrn_measured_fraction_theta_max 0.998
_diffrn_measurement_device_type 'Bruker APEX-II CCD'
_diffrn_measurement_method '\f and \w scans'
_diffrn_radiation_type MoK\a
_diffrn_radiation_wavelength 0.71073
_diffrn_reflns_av_R_equivalents 0.0207
_diffrn_reflns_av_unetI/netI 0.0234
_diffrn_reflns_Laue_measured_fraction_full 1.000
_diffrn_reflns_Laue_measured_fraction_max 0.998
_diffrn_reflns_limit_h_max 10
_diffrn_reflns_limit_h_min -10
_diffrn_reflns_limit_k_max 13
_diffrn_reflns_limit_k_min -12
_diffrn_reflns_limit_l_max 13
_diffrn_reflns_limit_l_min -8
_diffrn_reflns_number 6499
_diffrn_reflns_point_group_measured_fraction_full 0.999
_diffrn_reflns_point_group_measured_fraction_max 0.996
_diffrn_reflns_theta_full 25.242
_diffrn_reflns_theta_max 26.025
_diffrn_reflns_theta_min 2.686
_diffrn_source 'fine-focus sealed tube'
_exptl_absorpt_coefficient_mu 3.152
_exptl_absorpt_correction_T_max 0.75
_exptl_absorpt_correction_T_min 0.54
_exptl_absorpt_correction_type numerical
_exptl_absorpt_process_details 'SADABS V2014/5 (Bruker AXS Inc.)'
_exptl_crystal_colour colourless
_exptl_crystal_density_diffrn 1.743
_exptl_crystal_description prism
_exptl_crystal_F_000 504
_exptl_crystal_size_max 0.250
_exptl_crystal_size_mid 0.103
_exptl_crystal_size_min 0.095
_refine_diff_density_max 0.549
_refine_diff_density_min -0.465
_refine_diff_density_rms 0.061
_refine_ls_abs_structure_details
;
 Flack x determined using 723 quotients [(I+)-(I-)]/[(I+)+(I-)]
 (Parsons, Flack and Wagner, Acta Cryst. B69 (2013) 249-259).
;
_refine_ls_abs_structure_Flack -0.030(16)
_refine_ls_extinction_method none
_refine_ls_goodness_of_fit_ref 1.053
_refine_ls_hydrogen_treatment constr
_refine_ls_matrix_type full
_refine_ls_number_parameters 103
_refine_ls_number_reflns 1962
_refine_ls_number_restraints 0
_refine_ls_restrained_S_all 1.053
_refine_ls_R_factor_all 0.0247
_refine_ls_R_factor_gt 0.0211
_refine_ls_shift/su_max 0.001
_refine_ls_shift/su_mean 0.000
_refine_ls_structure_factor_coef Fsqd
_refine_ls_weighting_details 'w=1/[\s^2^(Fo^2^)+(0.0231P)^2^+0.0968P] where P=(Fo^2^+2Fc^2^)/3'
_refine_ls_weighting_scheme calc
_refine_ls_wR_factor_gt 0.0446
_refine_ls_wR_factor_ref 0.0460
_reflns_Friedel_coverage 0.702
_reflns_Friedel_fraction_full 0.997
_reflns_Friedel_fraction_max 0.994
_reflns_number_gt 1824
_reflns_number_total 1962
_reflns_threshold_expression 'I > 2\s(I)'
_cod_data_source_file jo9b00553_si_006.cif
_cod_data_source_block 09_JK662
_cod_database_code 4034116
_shelx_shelxl_version_number 2014/7
_shelx_space_group_comment
;
The symmetry employed for this shelxl refinement is uniquely defined
by the following loop, which should always be used as a source of
symmetry information in preference to the above space-group names.
They are only intended as comments.
;
_shelx_estimated_absorpt_t_min 0.506
_shelx_estimated_absorpt_t_max 0.754

loop_
_space_group_symop_operation_xyz
'x, y, z'
'-x+1/2, -y, z+1/2'
'-x, y+1/2, -z+1/2'
'x+1/2, -y+1/2, -z'

loop_
_atom_site_label
_atom_site_type_symbol
_atom_site_fract_x
_atom_site_fract_y
_atom_site_fract_z
_atom_site_U_iso_or_equiv
_atom_site_adp_type
_atom_site_occupancy
_atom_site_site_symmetry_order
_atom_site_calc_flag
_atom_site_refinement_flags_posn
_atom_site_refinement_flags_adp
I1 I -0.01661(3) 0.70452(3) 0.92064(3) 0.04785(12) Uani 1 1 d . .
C1 C 0.1619(4) 0.5739(4) 0.8983(4) 0.0315(10) Uani 1 1 d . .
C2 C 0.1753(5) 0.4989(4) 0.7926(4) 0.0348(10) Uani 1 1 d . .
H2 H 0.1012 0.5025 0.7283 0.042 Uiso 1 1 calc R U
C3 C 0.2993(5) 0.4206(4) 0.7863(4) 0.0343(10) Uani 1 1 d . .
H3 H 0.3153 0.3684 0.7163 0.041 Uiso 1 1 calc R U
C4 C 0.4025(5) 0.4189(4) 0.8851(4) 0.0323(10) Uani 1 1 d . .
C5 C 0.5475(5) 0.3368(4) 0.8849(4) 0.0453(12) Uani 1 1 d . .
C6 C 0.5099(7) 0.2063(4) 0.8279(7) 0.089(2) Uani 1 1 d . .
H6A H 0.6046 0.1564 0.8217 0.134 Uiso 1 1 calc R U
H6B H 0.4657 0.2180 0.7456 0.134 Uiso 1 1 calc R U
H6C H 0.4356 0.1621 0.8804 0.134 Uiso 1 1 calc R U
C7 C 0.6656(6) 0.4003(7) 0.8052(6) 0.079(2) Uani 1 1 d . .
H7A H 0.6998 0.4784 0.8449 0.119 Uiso 1 1 calc R U
H7B H 0.6201 0.4199 0.7248 0.119 Uiso 1 1 calc R U
H7C H 0.7540 0.3439 0.7939 0.119 Uiso 1 1 calc R U
C8 C 0.6065(9) 0.3189(8) 1.0145(6) 0.107(3) Uani 1 1 d . .
H8A H 0.6978 0.2644 1.0130 0.160 Uiso 1 1 calc R U
H8B H 0.5262 0.2796 1.0650 0.160 Uiso 1 1 calc R U
H8C H 0.6340 0.4010 1.0496 0.160 Uiso 1 1 calc R U
N1 N 0.2612(4) 0.5712(3) 0.9899(3) 0.0362(8) Uani 1 1 d . .
N2 N 0.3834(4) 0.4908(3) 0.9835(3) 0.0369(8) Uani 1 1 d . .

loop_
_atom_site_aniso_label
_atom_site_aniso_U_11
_atom_site_aniso_U_22
_atom_site_aniso_U_33
_atom_site_aniso_U_23
_atom_site_aniso_U_13
_atom_site_aniso_U_12
I1 0.04526(16) 0.05306(18) 0.04523(18) 0.00245(15) 0.00442(13) 0.01700(14)
C1 0.033(2) 0.028(2) 0.034(3) 0.0032(18) 0.0054(18) -0.0003(16)
C2 0.039(2) 0.039(2) 0.026(2) 0.0053(19) -0.0037(18) -0.0035(19)
C3 0.046(3) 0.032(2) 0.025(2) -0.0049(19) 0.0040(19) 0.000(2)
C4 0.035(2) 0.030(2) 0.032(2) 0.0057(18) 0.0038(17) 0.0007(18)
C5 0.044(3) 0.046(2) 0.046(3) 0.003(2) 0.008(2) 0.013(2)
C6 0.081(4) 0.046(3) 0.142(6) -0.011(4) 0.019(4) 0.018(4)
C7 0.047(3) 0.082(4) 0.109(6) 0.024(5) 0.017(3) 0.017(3)
C8 0.112(5) 0.138(6) 0.070(4) 0.006(5) -0.013(4) 0.095(5)
N1 0.040(2) 0.0364(18) 0.032(2) -0.0039(17) -0.0042(17) 0.0072(17)
N2 0.039(2) 0.0373(19) 0.034(2) -0.0061(17) -0.0050(16) 0.0060(16)

loop_
_atom_type_symbol
_atom_type_description
_atom_type_scat_dispersion_real
_atom_type_scat_dispersion_imag
_atom_type_scat_source
C C 0.0033 0.0016 'International Tables Vol C Tables 4.2.6.8 and 6.1.1.4'
H H 0.0000 0.0000 'International Tables Vol C Tables 4.2.6.8 and 6.1.1.4'
N N 0.0061 0.0033 'International Tables Vol C Tables 4.2.6.8 and 6.1.1.4'
I I -0.4742 1.8119 'International Tables Vol C Tables 4.2.6.8 and 6.1.1.4'

loop_
_geom_angle_atom_site_label_1
_geom_angle_atom_site_label_2
_geom_angle_atom_site_label_3
_geom_angle
N1 C1 C2 123.5(4)
N1 C1 I1 114.3(3)
C2 C1 I1 122.1(3)
C3 C2 C1 116.9(4)
C3 C2 H2 121.5
C1 C2 H2 121.5
C2 C3 C4 118.4(4)
C2 C3 H3 120.8
C4 C3 H3 120.8
N2 C4 C3 122.1(4)
N2 C4 C5 115.6(4)
C3 C4 C5 122.3(4)
C7 C5 C8 111.2(5)
C7 C5 C4 107.9(4)
C8 C5 C4 110.5(4)
C7 C5 C6 108.3(5)
C8 C5 C6 109.3(5)
C4 C5 C6 109.6(4)
C5 C6 H6A 109.5
C5 C6 H6B 109.5
H6A C6 H6B 109.5
C5 C6 H6C 109.5
H6A C6 H6C 109.5
H6B C6 H6C 109.5
C5 C7 H7A 109.5
C5 C7 H7B 109.5
H7A C7 H7B 109.5
C5 C7 H7C 109.5
H7A C7 H7C 109.5
H7B C7 H7C 109.5
C5 C8 H8A 109.5
C5 C8 H8B 109.5
H8A C8 H8B 109.5
C5 C8 H8C 109.5
H8A C8 H8C 109.5
H8B C8 H8C 109.5
C1 N1 N2 119.0(3)
C4 N2 N1 120.0(3)

loop_
_geom_bond_atom_site_label_1
_geom_bond_atom_site_label_2
_geom_bond_distance
I1 C1 2.092(4)
C1 N1 1.316(5)
C1 C2 1.401(6)
C2 C3 1.360(6)
C2 H2 0.9500
C3 C4 1.397(6)
C3 H3 0.9500
C4 N2 1.323(5)
C4 C5 1.530(6)
C5 C7 1.500(7)
C5 C8 1.509(7)
C5 C6 1.551(7)
C6 H6A 0.9800
C6 H6B 0.9800
C6 H6C 0.9800
C7 H7A 0.9800
C7 H7B 0.9800
C7 H7C 0.9800
C8 H8A 0.9800
C8 H8B 0.9800
C8 H8C 0.9800
N1 N2 1.363(4)
